data_7700733
loop_
_publ_author_name
'Yao, Changguang'
'Zhang, Tonghuan'
'Zhou, Chunhui'
'Huang, Kuo-Wei'

_publ_section_title
;
 Interrogating the steric outcome during H<sub>2</sub> heterolysis:
 in-plane steric effects in the regioselective protonation of the
 PN<sup>3</sup>P-pincer ligand.
;
_journal_issue 34
_journal_name_full 'Dalton transactions (Cambridge, England : 2003)'
_journal_page_first 12817
_journal_page_last 12821
_journal_paper_doi 10.1039/c9dt03003d
_journal_volume 48
_journal_year 2019
_chemical_formula_sum 'C26 H50 F3 N3 Ni O3 P2 S'
_chemical_formula_weight 662.40
_space_group_IT_number 14
_space_group_name_Hall '-P 2ybc'
_space_group_name_H-M_alt 'P 1 21/c 1'
_symmetry_cell_setting monoclinic
_symmetry_space_group_name_Hall '-P 2ybc'
_symmetry_space_group_name_H-M 'P 1 21/c 1'
_atom_sites_solution_hydrogens geom
_atom_sites_solution_primary direct
_atom_sites_solution_secondary difmap
_audit_creation_method SHELXL-97
_audit_update_record
;
2019-01-19 deposited with the CCDC.    2019-08-05 downloaded from the CCDC.
;
_cell_angle_alpha 90.00
_cell_angle_beta 95.740(3)
_cell_angle_gamma 90.00
_cell_formula_units_Z 8
_cell_length_a 16.2124(13)
_cell_length_b 15.9077(14)
_cell_length_c 26.360(2)
_cell_measurement_reflns_used 9696
_cell_measurement_temperature 100(2)
_cell_measurement_theta_max 30.96
_cell_measurement_theta_min 2.30
_cell_volume 6764.2(10)
_computing_cell_refinement 'Bruker SAINT'
_computing_data_collection 'Bruker APEX2'
_computing_data_reduction 'Bruker SAINT'
_computing_molecular_graphics 'Bruker SHELXTL'
_computing_publication_material 'Bruker SHELXTL'
_computing_structure_refinement 'SHELXL-97 (Sheldrick, 1997)'
_computing_structure_solution 'SHELXS-97 (Sheldrick, 1990)'
_diffrn_ambient_temperature 100(2)
_diffrn_measured_fraction_theta_full 0.996
_diffrn_measured_fraction_theta_max 0.996
_diffrn_measurement_device_type 'Bruker APEX-II CCD'
_diffrn_measurement_method '\f and \w scans'
_diffrn_radiation_monochromator graphite
_diffrn_radiation_source 'fine-focus sealed tube'
_diffrn_radiation_type MoK\a
_diffrn_radiation_wavelength 0.71073
_diffrn_reflns_av_R_equivalents 0.0396
_diffrn_reflns_av_sigmaI/netI 0.0288
_diffrn_reflns_limit_h_max 23
_diffrn_reflns_limit_h_min -23
_diffrn_reflns_limit_k_max 23
_diffrn_reflns_limit_k_min -23
_diffrn_reflns_limit_l_max 38
_diffrn_reflns_limit_l_min -38
_diffrn_reflns_number 121687
_diffrn_reflns_theta_full 30.96
_diffrn_reflns_theta_max 30.96
_diffrn_reflns_theta_min 1.91
_exptl_absorpt_coefficient_mu 0.776
_exptl_absorpt_correction_T_max 0.8925
_exptl_absorpt_correction_T_min 0.8602
_exptl_absorpt_correction_type multi-scan
_exptl_crystal_colour yellow
_exptl_crystal_density_diffrn 1.301
_exptl_crystal_density_method 'not measured'
_exptl_crystal_description block
_exptl_crystal_F_000 2816
_exptl_crystal_size_max 0.20
_exptl_crystal_size_mid 0.18
_exptl_crystal_size_min 0.15
_refine_diff_density_max 2.121
_refine_diff_density_min -0.743
_refine_diff_density_rms 0.074
_refine_ls_extinction_method none
_refine_ls_goodness_of_fit_ref 1.035
_refine_ls_hydrogen_treatment mixed
_refine_ls_matrix_type full
_refine_ls_number_parameters 747
_refine_ls_number_reflns 21410
_refine_ls_number_restraints 0
_refine_ls_restrained_S_all 1.035
_refine_ls_R_factor_all 0.0529
_refine_ls_R_factor_gt 0.0413
_refine_ls_shift/su_max 0.003
_refine_ls_shift/su_mean 0.000
_refine_ls_structure_factor_coef Fsqd
_refine_ls_weighting_details 'calc w=1/[\s^2^(Fo^2^)+(0.0510P)^2^+6.5955P] where P=(Fo^2^+2Fc^2^)/3'
_refine_ls_weighting_scheme calc
_refine_ls_wR_factor_gt 0.1067
_refine_ls_wR_factor_ref 0.1141
_reflns_number_gt 17875
_reflns_number_total 21410
_reflns_threshold_expression >2sigma(I)
_cod_data_source_file c9dt03003d2.cif
_cod_data_source_block ycg-101_a
_cod_depositor_comments
;
The following automatic conversions were performed:

'_symmetry_cell_setting' value 'Monoclinic' changed to 'monoclinic'
according to
/home/data/users/saulius/crontab/automatic-downloads/rss-feeds/RSC/lib/dictionaries/cif_core.dic
dictionary named 'cif_core.dic' version 2.4.2 from 2011-04-26.

Automatic conversion script
Id: cif_fix_values 4973 2017-02-22 13:04:09Z antanas 

 Adding full bibliography for 7700730--7700736.cif.
;
_cod_original_cell_volume 6764.1(10)
_cod_original_sg_symbol_H-M P2(1)/c
_cod_database_code 7700733

loop_
_symmetry_equiv_pos_as_xyz
'x, y, z'
'-x, y+1/2, -z+1/2'
'-x, -y, -z'
'x, -y-1/2, z-1/2'

loop_
_atom_site_label
_atom_site_type_symbol
_atom_site_fract_x
_atom_site_fract_y
_atom_site_fract_z
_atom_site_U_iso_or_equiv
_atom_site_adp_type
_atom_site_occupancy
_atom_site_symmetry_multiplicity
_atom_site_calc_flag
_atom_site_refinement_flags
C1 C 0.13038(10) 0.09091(10) 0.33866(6) 0.0169(3) Uani 1 1 d .
C2 C 0.19484(11) 0.02377(11) 0.35562(6) 0.0196(3) Uani 1 1 d .
C3 C 0.24190(11) 0.04372(11) 0.40598(7) 0.0214(3) Uani 1 1 d .
H3 H 0.2857 0.0087 0.4175 0.026 Uiso 1 1 calc R
C4 C 0.22498(10) 0.10854(11) 0.43539(6) 0.0200(3) Uani 1 1 d .
H4 H 0.2560 0.1178 0.4665 0.024 Uiso 1 1 calc R
C5 C 0.15684(10) 0.16443(10) 0.41764(6) 0.0161(3) Uani 1 1 d .
C6 C 0.25687(12) 0.01311(12) 0.31501(7) 0.0253(4) Uani 1 1 d .
H6A H 0.2920 -0.0350 0.3241 0.030 Uiso 1 1 calc R
H6B H 0.2260 0.0011 0.2824 0.030 Uiso 1 1 calc R
C7 C 0.31162(13) 0.08936(15) 0.30908(8) 0.0335(4) Uani 1 1 d .
H7A H 0.2775 0.1375 0.3003 0.050 Uiso 1 1 calc R
H7B H 0.3469 0.0789 0.2826 0.050 Uiso 1 1 calc R
H7C H 0.3450 0.0998 0.3406 0.050 Uiso 1 1 calc R
C8 C 0.14886(14) -0.06110(12) 0.36061(8) 0.0295(4) Uani 1 1 d .
H8A H 0.1178 -0.0739 0.3282 0.035 Uiso 1 1 calc R
H8B H 0.1898 -0.1052 0.3677 0.035 Uiso 1 1 calc R
C9 C 0.08960(15) -0.06249(15) 0.40200(9) 0.0375(5) Uani 1 1 d .
H9A H 0.1202 -0.0539 0.4347 0.056 Uiso 1 1 calc R
H9B H 0.0620 -0.1159 0.4017 0.056 Uiso 1 1 calc R
H9C H 0.0493 -0.0186 0.3957 0.056 Uiso 1 1 calc R
C10 C -0.08198(11) 0.10364(12) 0.26691(7) 0.0232(3) Uani 1 1 d .
C11 C -0.15519(12) 0.16477(15) 0.25769(9) 0.0357(5) Uani 1 1 d .
H11A H -0.2063 0.1339 0.2557 0.054 Uiso 1 1 calc R
H11B H -0.1515 0.1944 0.2263 0.054 Uiso 1 1 calc R
H11C H -0.1536 0.2043 0.2853 0.054 Uiso 1 1 calc R
C12 C -0.08172(16) 0.04289(19) 0.22193(11) 0.0530(8) Uani 1 1 d .
H12A H -0.0320 0.0097 0.2258 0.079 Uiso 1 1 calc R
H12B H -0.0838 0.0743 0.1907 0.079 Uiso 1 1 calc R
H12C H -0.1291 0.0066 0.2211 0.079 Uiso 1 1 calc R
C13 C -0.09198(14) 0.05295(16) 0.31525(9) 0.0394(5) Uani 1 1 d .
H13A H -0.1437 0.0231 0.3112 0.059 Uiso 1 1 calc R
H13B H -0.0914 0.0904 0.3438 0.059 Uiso 1 1 calc R
H13C H -0.0471 0.0136 0.3210 0.059 Uiso 1 1 calc R
C14 C 0.05199(11) 0.21864(11) 0.22517(6) 0.0203(3) Uani 1 1 d .
C15 C 0.13698(15) 0.2542(2) 0.24379(10) 0.0579(9) Uani 1 1 d .
H15A H 0.1559 0.2899 0.2180 0.087 Uiso 1 1 calc R
H15B H 0.1755 0.2089 0.2508 0.087 Uiso 1 1 calc R
H15C H 0.1331 0.2862 0.2743 0.087 Uiso 1 1 calc R
C16 C -0.00620(14) 0.29203(13) 0.20959(8) 0.0319(4) Uani 1 1 d .
H16A H -0.0139 0.3256 0.2390 0.048 Uiso 1 1 calc R
H16B H -0.0588 0.2706 0.1953 0.048 Uiso 1 1 calc R
H16C H 0.0176 0.3260 0.1847 0.048 Uiso 1 1 calc R
C17 C 0.0596(2) 0.16165(15) 0.17885(9) 0.0479(7) Uani 1 1 d .
H17A H 0.0898 0.1906 0.1546 0.072 Uiso 1 1 calc R
H17B H 0.0053 0.1476 0.1633 0.072 Uiso 1 1 calc R
H17C H 0.0886 0.1111 0.1897 0.072 Uiso 1 1 calc R
C18 C -0.02533(11) 0.26578(11) 0.47146(6) 0.0210(3) Uani 1 1 d .
C19 C 0.00284(12) 0.29028(15) 0.52679(7) 0.0304(4) Uani 1 1 d .
H19A H 0.0017 0.3504 0.5301 0.046 Uiso 1 1 calc R
H19B H 0.0582 0.2703 0.5358 0.046 Uiso 1 1 calc R
H19C H -0.0338 0.2655 0.5490 0.046 Uiso 1 1 calc R
C20 C -0.10712(11) 0.30938(15) 0.45313(8) 0.0302(4) Uani 1 1 d .
H20A H -0.1500 0.2897 0.4728 0.045 Uiso 1 1 calc R
H20B H -0.1218 0.2967 0.4178 0.045 Uiso 1 1 calc R
H20C H -0.1009 0.3691 0.4573 0.045 Uiso 1 1 calc R
C21 C -0.03900(14) 0.17000(13) 0.46826(9) 0.0336(4) Uani 1 1 d .
H21A H -0.0833 0.1546 0.4880 0.050 Uiso 1 1 calc R
H21B H 0.0109 0.1417 0.4814 0.050 Uiso 1 1 calc R
H21C H -0.0531 0.1540 0.4333 0.050 Uiso 1 1 calc R
C22 C 0.09521(11) 0.39698(10) 0.42845(7) 0.0204(3) Uani 1 1 d .
C23 C 0.14191(17) 0.42063(14) 0.47978(8) 0.0412(6) Uani 1 1 d .
H23A H 0.1675 0.4746 0.4770 0.062 Uiso 1 1 calc R
H23B H 0.1837 0.3792 0.4892 0.062 Uiso 1 1 calc R
H23C H 0.1037 0.4229 0.5053 0.062 Uiso 1 1 calc R
C24 C 0.02646(13) 0.46080(12) 0.41355(9) 0.0329(4) Uani 1 1 d .
H24A H -0.0102 0.4636 0.4399 0.049 Uiso 1 1 calc R
H24B H -0.0041 0.4437 0.3822 0.049 Uiso 1 1 calc R
H24C H 0.0506 0.5151 0.4092 0.049 Uiso 1 1 calc R
C25 C 0.15640(14) 0.39889(13) 0.38737(9) 0.0343(4) Uani 1 1 d .
H25A H 0.1791 0.4544 0.3854 0.052 Uiso 1 1 calc R
H25B H 0.1278 0.3840 0.3550 0.052 Uiso 1 1 calc R
H25C H 0.2004 0.3595 0.3961 0.052 Uiso 1 1 calc R
C26 C 0.18223(12) 0.11805(12) 0.59119(8) 0.0276(4) Uani 1 1 d .
C27 C 0.38666(10) 0.56775(10) 0.64843(6) 0.0160(3) Uani 1 1 d .
C28 C 0.32682(11) 0.49692(10) 0.63107(7) 0.0204(3) Uani 1 1 d .
C29 C 0.28495(11) 0.51094(11) 0.57840(7) 0.0216(3) Uani 1 1 d .
H29 H 0.2496 0.4692 0.5643 0.026 Uiso 1 1 calc R
C30 C 0.29508(10) 0.57940(10) 0.55044(6) 0.0190(3) Uani 1 1 d .
H30 H 0.2672 0.5851 0.5180 0.023 Uiso 1 1 calc R
C31 C 0.35096(10) 0.64517(10) 0.57183(6) 0.0160(3) Uani 1 1 d .
C32 C 0.25934(12) 0.49007(14) 0.66876(7) 0.0301(4) Uani 1 1 d .
H32A H 0.2256 0.4409 0.6598 0.036 Uiso 1 1 calc R
H32B H 0.2866 0.4812 0.7028 0.036 Uiso 1 1 calc R
C33 C 0.20257(13) 0.56589(18) 0.66996(8) 0.0393(5) Uani 1 1 d .
H33A H 0.2354 0.6157 0.6764 0.059 Uiso 1 1 calc R
H33B H 0.1667 0.5588 0.6965 0.059 Uiso 1 1 calc R
H33C H 0.1698 0.5711 0.6377 0.059 Uiso 1 1 calc R
C34 C 0.37495(14) 0.41322(12) 0.63231(8) 0.0328(5) Uani 1 1 d .
H34A H 0.4022 0.4048 0.6664 0.039 Uiso 1 1 calc R
H34B H 0.3357 0.3676 0.6253 0.039 Uiso 1 1 calc R
C35 C 0.43953(17) 0.40865(16) 0.59461(10) 0.0457(6) Uani 1 1 d .
H35A H 0.4132 0.4161 0.5606 0.068 Uiso 1 1 calc R
H35B H 0.4664 0.3548 0.5972 0.068 Uiso 1 1 calc R
H35C H 0.4800 0.4522 0.6021 0.068 Uiso 1 1 calc R
C36 C 0.59851(11) 0.59786(11) 0.71350(7) 0.0222(3) Uani 1 1 d .
C37 C 0.66195(13) 0.65558(15) 0.74278(10) 0.0369(5) Uani 1 1 d .
H37A H 0.6507 0.6587 0.7778 0.055 Uiso 1 1 calc R
H37B H 0.6583 0.7108 0.7280 0.055 Uiso 1 1 calc R
H37C H 0.7167 0.6335 0.7409 0.055 Uiso 1 1 calc R
C38 C 0.60033(13) 0.51012(13) 0.73820(9) 0.0324(4) Uani 1 1 d .
H38A H 0.6543 0.4857 0.7372 0.049 Uiso 1 1 calc R
H38B H 0.5596 0.4749 0.7198 0.049 Uiso 1 1 calc R
H38C H 0.5882 0.5150 0.7730 0.049 Uiso 1 1 calc R
C39 C 0.62092(13) 0.58932(15) 0.65843(8) 0.0322(4) Uani 1 1 d .
H39A H 0.6234 0.6441 0.6434 0.048 Uiso 1 1 calc R
H39B H 0.5795 0.5563 0.6390 0.048 Uiso 1 1 calc R
H39C H 0.6739 0.5623 0.6585 0.048 Uiso 1 1 calc R
C40 C 0.45891(11) 0.68372(11) 0.76879(7) 0.0222(3) Uani 1 1 d .
C41 C 0.36502(12) 0.69890(14) 0.75708(8) 0.0310(4) Uani 1 1 d .
H41A H 0.3377 0.6465 0.7487 0.047 Uiso 1 1 calc R
H41B H 0.3555 0.7369 0.7288 0.047 Uiso 1 1 calc R
H41C H 0.3434 0.7228 0.7865 0.047 Uiso 1 1 calc R
C42 C 0.50192(14) 0.76729(13) 0.78437(8) 0.0322(4) Uani 1 1 d .
H42A H 0.4778 0.7905 0.8131 0.048 Uiso 1 1 calc R
H42B H 0.4948 0.8061 0.7564 0.048 Uiso 1 1 calc R
H42C H 0.5600 0.7575 0.7934 0.048 Uiso 1 1 calc R
C43 C 0.47342(14) 0.61961(14) 0.81225(7) 0.0307(4) Uani 1 1 d .
H43A H 0.5318 0.6147 0.8223 0.046 Uiso 1 1 calc R
H43B H 0.4518 0.5659 0.8008 0.046 Uiso 1 1 calc R
H43C H 0.4457 0.6381 0.8408 0.046 Uiso 1 1 calc R
C44 C 0.49949(11) 0.81182(12) 0.52528(7) 0.0235(3) Uani 1 1 d .
C45 C 0.46142(15) 0.8143(2) 0.47015(8) 0.0471(7) Uani 1 1 d .
H45A H 0.4240 0.8611 0.4655 0.071 Uiso 1 1 calc R
H45B H 0.4317 0.7631 0.4622 0.071 Uiso 1 1 calc R
H45C H 0.5046 0.8204 0.4480 0.071 Uiso 1 1 calc R
C46 C 0.54738(13) 0.89348(14) 0.53823(9) 0.0352(5) Uani 1 1 d .
H46A H 0.5908 0.8994 0.5162 0.053 Uiso 1 1 calc R
H46B H 0.5711 0.8917 0.5731 0.053 Uiso 1 1 calc R
H46C H 0.5102 0.9405 0.5335 0.053 Uiso 1 1 calc R
C47 C 0.56234(17) 0.73841(15) 0.53135(11) 0.0456(6) Uani 1 1 d .
H47A H 0.5340 0.6863 0.5234 0.068 Uiso 1 1 calc R
H47B H 0.5877 0.7368 0.5658 0.068 Uiso 1 1 calc R
H47C H 0.6043 0.7466 0.5086 0.068 Uiso 1 1 calc R
C48 C 0.35298(11) 0.88195(11) 0.58147(7) 0.0228(3) Uani 1 1 d .
C49 C 0.31197(15) 0.91782(13) 0.53124(8) 0.0363(5) Uani 1 1 d .
H49A H 0.2875 0.8729 0.5105 0.054 Uiso 1 1 calc R
H49B H 0.3530 0.9457 0.5134 0.054 Uiso 1 1 calc R
H49C H 0.2698 0.9573 0.5383 0.054 Uiso 1 1 calc R
C50 C 0.40011(13) 0.95127(13) 0.61284(9) 0.0326(4) Uani 1 1 d .
H50A H 0.4385 0.9780 0.5925 0.049 Uiso 1 1 calc R
H50B H 0.4299 0.9270 0.6426 0.049 Uiso 1 1 calc R
H50C H 0.3614 0.9922 0.6230 0.049 Uiso 1 1 calc R
C51 C 0.28647(14) 0.84570(14) 0.61261(10) 0.0393(5) Uani 1 1 d .
H51A H 0.2479 0.8892 0.6193 0.059 Uiso 1 1 calc R
H51B H 0.3122 0.8240 0.6443 0.059 Uiso 1 1 calc R
H51C H 0.2575 0.8012 0.5937 0.059 Uiso 1 1 calc R
C52 C 0.30582(15) 0.64390(16) 0.38879(8) 0.0368(5) Uani 1 1 d .
F F 0.35196(10) 0.59952(12) 0.42361(6) 0.0601(5) Uani 1 1 d .
F1 F 0.12164(9) 0.15603(9) 0.61252(6) 0.0442(3) Uani 1 1 d .
F2 F 0.20905(9) 0.05424(9) 0.62069(6) 0.0462(4) Uani 1 1 d .
F3 F 0.14768(8) 0.08479(9) 0.54690(6) 0.0414(3) Uani 1 1 d .
F4 F 0.35506(12) 0.70503(15) 0.37375(7) 0.0720(6) Uani 1 1 d .
F5 F 0.28439(12) 0.59620(12) 0.34848(6) 0.0622(5) Uani 1 1 d .
N1 N 0.11340(8) 0.15601(8) 0.37218(5) 0.0157(2) Uani 1 1 d .
N2 N 0.08979(9) 0.08564(9) 0.29425(5) 0.0190(3) Uani 1 1 d .
N3 N 0.13634(9) 0.22744(9) 0.44770(5) 0.0172(3) Uani 1 1 d .
N4 N 0.39396(8) 0.63902(8) 0.61745(5) 0.0158(2) Uani 1 1 d .
N5 N 0.42953(9) 0.56206(9) 0.69206(5) 0.0175(3) Uani 1 1 d .
N6 N 0.36048(9) 0.71560(9) 0.54493(5) 0.0191(3) Uani 1 1 d .
Ni1 Ni 0.026900(13) 0.233122(13) 0.351378(8) 0.01511(5) Uani 1 1 d .
Ni2 Ni 0.466944(13) 0.726833(13) 0.642304(8) 0.01577(5) Uani 1 1 d .
O1 O 0.22532(9) 0.25189(9) 0.54615(5) 0.0283(3) Uani 1 1 d .
O2 O 0.29465(13) 0.21854(11) 0.63009(6) 0.0461(5) Uani 1 1 d .
O3 O 0.32291(9) 0.13586(10) 0.55580(6) 0.0335(3) Uani 1 1 d .
O4 O 0.25292(9) 0.74223(9) 0.45571(5) 0.0258(3) Uani 1 1 d .
O5 O 0.17082(12) 0.73084(10) 0.37358(6) 0.0430(4) Uani 1 1 d .
O6 O 0.17705(11) 0.61459(10) 0.43344(7) 0.0402(4) Uani 1 1 d .
P1 P 0.01622(3) 0.16354(3) 0.281277(15) 0.01638(8) Uani 1 1 d .
P2 P 0.05148(3) 0.28902(3) 0.425319(15) 0.01511(8) Uani 1 1 d .
P3 P 0.49359(3) 0.64669(3) 0.707409(16) 0.01656(8) Uani 1 1 d .
P4 P 0.42534(3) 0.79299(3) 0.573458(16) 0.01715(8) Uani 1 1 d .
S1 S 0.26645(3) 0.18958(3) 0.579919(16) 0.02245(9) Uani 1 1 d .
S2 S 0.21633(3) 0.68849(3) 0.415155(17) 0.02239(9) Uani 1 1 d .
H6N H 0.3290(16) 0.7214(16) 0.5171(10) 0.030(6) Uiso 1 1 d .
H3N H 0.1639(15) 0.2344(15) 0.4768(10) 0.028(6) Uiso 1 1 d .
H1 H -0.0372(18) 0.2869(18) 0.3365(11) 0.045(8) Uiso 1 1 d .
H2 H 0.5200(19) 0.788(2) 0.6603(12) 0.057(9) Uiso 1 1 d .

loop_
_atom_site_aniso_label
_atom_site_aniso_U_11
_atom_site_aniso_U_22
_atom_site_aniso_U_33
_atom_site_aniso_U_23
_atom_site_aniso_U_13
_atom_site_aniso_U_12
C1 0.0199(7) 0.0157(7) 0.0153(7) -0.0008(5) 0.0032(5) -0.0008(5)
C2 0.0245(8) 0.0177(7) 0.0166(7) -0.0006(6) 0.0021(6) 0.0026(6)
C3 0.0232(8) 0.0233(8) 0.0178(7) 0.0018(6) 0.0016(6) 0.0059(6)
C4 0.0199(7) 0.0243(8) 0.0156(7) 0.0001(6) 0.0003(6) 0.0040(6)
C5 0.0176(7) 0.0164(7) 0.0141(6) 0.0007(5) 0.0013(5) -0.0010(5)
C6 0.0285(9) 0.0283(9) 0.0194(8) -0.0040(7) 0.0039(7) 0.0072(7)
C7 0.0269(9) 0.0466(12) 0.0276(9) 0.0016(9) 0.0066(7) -0.0005(9)
C8 0.0397(11) 0.0174(8) 0.0309(10) 0.0033(7) 0.0012(8) -0.0001(7)
C9 0.0440(12) 0.0343(11) 0.0341(11) 0.0118(9) 0.0034(9) -0.0111(9)
C10 0.0236(8) 0.0279(8) 0.0180(7) -0.0035(6) 0.0018(6) -0.0088(7)
C11 0.0221(9) 0.0424(12) 0.0409(12) 0.0075(9) -0.0048(8) -0.0077(8)
C12 0.0399(13) 0.0684(18) 0.0522(15) -0.0387(14) 0.0122(11) -0.0263(12)
C13 0.0351(11) 0.0462(13) 0.0359(11) 0.0170(10) -0.0010(9) -0.0172(10)
C14 0.0204(7) 0.0245(8) 0.0160(7) 0.0043(6) 0.0013(6) -0.0013(6)
C15 0.0328(11) 0.097(2) 0.0410(13) 0.0405(15) -0.0124(10) -0.0329(14)
C16 0.0366(10) 0.0278(9) 0.0328(10) 0.0122(8) 0.0114(8) 0.0054(8)
C17 0.089(2) 0.0298(11) 0.0303(11) 0.0025(9) 0.0346(12) 0.0064(12)
C18 0.0195(7) 0.0266(8) 0.0172(7) 0.0023(6) 0.0035(6) 0.0020(6)
C19 0.0259(9) 0.0484(12) 0.0175(8) -0.0033(8) 0.0045(7) 0.0051(8)
C20 0.0191(8) 0.0441(11) 0.0275(9) 0.0074(8) 0.0032(7) 0.0038(8)
C21 0.0396(11) 0.0289(10) 0.0347(10) 0.0044(8) 0.0156(9) -0.0080(8)
C22 0.0247(8) 0.0158(7) 0.0200(7) -0.0008(6) -0.0008(6) -0.0024(6)
C23 0.0640(15) 0.0254(9) 0.0295(10) 0.0015(8) -0.0179(10) -0.0151(10)
C24 0.0315(10) 0.0188(8) 0.0474(12) 0.0018(8) -0.0008(9) 0.0021(7)
C25 0.0328(10) 0.0256(9) 0.0469(12) 0.0017(9) 0.0157(9) -0.0066(8)
C26 0.0300(9) 0.0217(8) 0.0338(10) 0.0043(7) 0.0158(8) 0.0030(7)
C27 0.0168(7) 0.0145(6) 0.0166(7) 0.0010(5) 0.0014(5) -0.0011(5)
C28 0.0230(8) 0.0165(7) 0.0203(7) 0.0028(6) -0.0046(6) -0.0056(6)
C29 0.0242(8) 0.0190(7) 0.0203(8) -0.0001(6) -0.0042(6) -0.0071(6)
C30 0.0223(7) 0.0179(7) 0.0158(7) 0.0002(6) -0.0027(6) -0.0041(6)
C31 0.0180(7) 0.0143(6) 0.0156(7) 0.0000(5) 0.0014(5) -0.0008(5)
C32 0.0256(9) 0.0404(11) 0.0235(9) 0.0100(8) -0.0009(7) -0.0133(8)
C33 0.0212(9) 0.0688(16) 0.0278(10) 0.0056(10) 0.0021(7) 0.0004(10)
C34 0.0433(11) 0.0148(7) 0.0367(11) -0.0005(7) -0.0138(9) -0.0003(7)
C35 0.0515(14) 0.0365(12) 0.0471(14) -0.0158(10) -0.0044(11) 0.0159(11)
C36 0.0193(7) 0.0237(8) 0.0229(8) 0.0023(6) -0.0017(6) -0.0007(6)
C37 0.0222(9) 0.0399(11) 0.0463(13) -0.0060(10) -0.0079(8) -0.0048(8)
C38 0.0307(10) 0.0294(10) 0.0367(11) 0.0096(8) 0.0015(8) 0.0069(8)
C39 0.0274(9) 0.0415(11) 0.0283(9) 0.0031(8) 0.0062(7) 0.0064(8)
C40 0.0261(8) 0.0232(8) 0.0172(7) -0.0037(6) 0.0013(6) -0.0023(6)
C41 0.0269(9) 0.0396(11) 0.0268(9) -0.0062(8) 0.0043(7) 0.0030(8)
C42 0.0404(11) 0.0278(9) 0.0289(10) -0.0115(8) 0.0055(8) -0.0076(8)
C43 0.0387(11) 0.0354(10) 0.0183(8) 0.0025(7) 0.0034(7) -0.0032(8)
C44 0.0247(8) 0.0247(8) 0.0214(8) 0.0042(6) 0.0037(6) -0.0050(7)
C45 0.0359(11) 0.084(2) 0.0221(10) 0.0087(11) 0.0044(8) -0.0183(12)
C46 0.0280(9) 0.0373(11) 0.0413(12) -0.0017(9) 0.0083(8) -0.0122(8)
C47 0.0567(15) 0.0345(11) 0.0513(14) 0.0113(10) 0.0337(12) 0.0114(11)
C48 0.0251(8) 0.0177(7) 0.0246(8) -0.0003(6) -0.0020(7) 0.0004(6)
C49 0.0491(13) 0.0240(9) 0.0322(10) -0.0028(8) -0.0135(9) 0.0094(9)
C50 0.0343(10) 0.0257(9) 0.0363(11) -0.0118(8) -0.0040(8) 0.0016(8)
C51 0.0305(10) 0.0309(10) 0.0590(15) 0.0063(10) 0.0168(10) 0.0067(8)
C52 0.0384(11) 0.0498(13) 0.0234(9) 0.0018(9) 0.0083(8) 0.0115(10)
F 0.0488(9) 0.0841(13) 0.0472(9) 0.0041(8) 0.0041(7) 0.0416(9)
F1 0.0418(7) 0.0437(8) 0.0520(8) 0.0040(6) 0.0293(6) 0.0115(6)
F2 0.0476(8) 0.0326(7) 0.0623(9) 0.0249(7) 0.0249(7) 0.0070(6)
F3 0.0373(7) 0.0372(7) 0.0504(8) -0.0115(6) 0.0083(6) -0.0144(6)
F4 0.0618(11) 0.1095(16) 0.0503(10) 0.0073(10) 0.0333(9) -0.0182(11)
F5 0.0754(12) 0.0738(12) 0.0376(8) -0.0222(8) 0.0060(8) 0.0302(10)
N1 0.0185(6) 0.0152(6) 0.0132(6) -0.0010(5) 0.0005(5) 0.0006(5)
N2 0.0229(7) 0.0183(6) 0.0156(6) -0.0017(5) 0.0002(5) 0.0001(5)
N3 0.0188(6) 0.0183(6) 0.0138(6) -0.0012(5) -0.0012(5) 0.0016(5)
N4 0.0183(6) 0.0132(5) 0.0155(6) 0.0006(5) 0.0004(5) -0.0030(5)
N5 0.0193(6) 0.0158(6) 0.0167(6) 0.0010(5) -0.0012(5) -0.0027(5)
N6 0.0248(7) 0.0166(6) 0.0151(6) 0.0018(5) -0.0030(5) -0.0043(5)
Ni1 0.01662(9) 0.01560(9) 0.01276(9) -0.00019(7) -0.00033(7) 0.00080(7)
Ni2 0.01819(10) 0.01336(9) 0.01539(10) 0.00046(7) -0.00021(7) -0.00373(7)
O1 0.0385(8) 0.0227(6) 0.0219(6) 0.0049(5) -0.0058(6) -0.0036(6)
O2 0.0755(13) 0.0352(8) 0.0226(7) 0.0023(6) -0.0194(8) -0.0118(8)
O3 0.0261(7) 0.0388(8) 0.0369(8) 0.0092(6) 0.0098(6) 0.0007(6)
O4 0.0284(6) 0.0275(6) 0.0205(6) -0.0036(5) -0.0026(5) -0.0014(5)
O5 0.0588(11) 0.0320(8) 0.0331(8) -0.0051(6) -0.0211(8) 0.0156(7)
O6 0.0439(9) 0.0309(8) 0.0465(10) -0.0020(7) 0.0086(7) -0.0118(7)
P1 0.01836(18) 0.01797(18) 0.01250(17) -0.00086(14) -0.00002(14) -0.00213(14)
P2 0.01708(17) 0.01508(17) 0.01301(17) -0.00044(13) 0.00069(13) 0.00038(14)
P3 0.01812(18) 0.01586(18) 0.01518(18) 0.00072(14) -0.00085(14) -0.00264(14)
P4 0.02065(19) 0.01462(17) 0.01590(18) 0.00123(14) 0.00041(14) -0.00388(14)
S1 0.0284(2) 0.02195(19) 0.01615(18) 0.00357(15) -0.00213(15) -0.00550(16)
S2 0.0254(2) 0.01983(18) 0.02095(19) -0.00162(15) -0.00244(15) 0.00290(15)

loop_
_atom_type_symbol
_atom_type_description
_atom_type_scat_dispersion_real
_atom_type_scat_dispersion_imag
_atom_type_scat_source
C C 0.0033 0.0016 'International Tables Vol C Tables 4.2.6.8 and 6.1.1.4'
H H 0.0000 0.0000 'International Tables Vol C Tables 4.2.6.8 and 6.1.1.4'
F F 0.0171 0.0103 'International Tables Vol C Tables 4.2.6.8 and 6.1.1.4'
N N 0.0061 0.0033 'International Tables Vol C Tables 4.2.6.8 and 6.1.1.4'
Ni Ni 0.3393 1.1124 'International Tables Vol C Tables 4.2.6.8 and 6.1.1.4'
O O 0.0106 0.0060 'International Tables Vol C Tables 4.2.6.8 and 6.1.1.4'
P P 0.1023 0.0942 'International Tables Vol C Tables 4.2.6.8 and 6.1.1.4'
S S 0.1246 0.1234 'International Tables Vol C Tables 4.2.6.8 and 6.1.1.4'

loop_
_geom_angle_atom_site_label_1
_geom_angle_atom_site_label_2
_geom_angle_atom_site_label_3
_geom_angle
N2 C1 N1 120.33(15)
N2 C1 C2 119.52(14)
N1 C1 C2 120.10(14)
C3 C2 C1 112.57(14)
C3 C2 C6 109.11(15)
C1 C2 C6 110.24(14)
C3 C2 C8 108.38(15)
C1 C2 C8 108.17(15)
C6 C2 C8 108.25(15)
C4 C3 C2 124.23(16)
C4 C3 H3 117.9
C2 C3 H3 117.9
C3 C4 C5 118.53(15)
C3 C4 H4 120.7
C5 C4 H4 120.7
N1 C5 N3 117.79(14)
N1 C5 C4 122.80(15)
N3 C5 C4 119.41(14)
C7 C6 C2 114.18(15)
C7 C6 H6A 108.7
C2 C6 H6A 108.7
C7 C6 H6B 108.7
C2 C6 H6B 108.7
H6A C6 H6B 107.6
C6 C7 H7A 109.5
C6 C7 H7B 109.5
H7A C7 H7B 109.5
C6 C7 H7C 109.5
H7A C7 H7C 109.5
H7B C7 H7C 109.5
C9 C8 C2 114.52(17)
C9 C8 H8A 108.6
C2 C8 H8A 108.6
C9 C8 H8B 108.6
C2 C8 H8B 108.6
H8A C8 H8B 107.6
C8 C9 H9A 109.5
C8 C9 H9B 109.5
H9A C9 H9B 109.5
C8 C9 H9C 109.5
H9A C9 H9C 109.5
H9B C9 H9C 109.5
C12 C10 C13 108.7(2)
C12 C10 C11 109.85(19)
C13 C10 C11 108.73(17)
C12 C10 P1 114.36(14)
C13 C10 P1 105.07(13)
C11 C10 P1 109.88(13)
C10 C11 H11A 109.5
C10 C11 H11B 109.5
H11A C11 H11B 109.5
C10 C11 H11C 109.5
H11A C11 H11C 109.5
H11B C11 H11C 109.5
C10 C12 H12A 109.5
C10 C12 H12B 109.5
H12A C12 H12B 109.5
C10 C12 H12C 109.5
H12A C12 H12C 109.5
H12B C12 H12C 109.5
C10 C13 H13A 109.5
C10 C13 H13B 109.5
H13A C13 H13B 109.5
C10 C13 H13C 109.5
H13A C13 H13C 109.5
H13B C13 H13C 109.5
C15 C14 C16 108.43(19)
C15 C14 C17 109.4(2)
C16 C14 C17 109.47(17)
C15 C14 P1 105.21(13)
C16 C14 P1 109.86(13)
C17 C14 P1 114.22(13)
C14 C15 H15A 109.5
C14 C15 H15B 109.5
H15A C15 H15B 109.5
C14 C15 H15C 109.5
H15A C15 H15C 109.5
H15B C15 H15C 109.5
C14 C16 H16A 109.5
C14 C16 H16B 109.5
H16A C16 H16B 109.5
C14 C16 H16C 109.5
H16A C16 H16C 109.5
H16B C16 H16C 109.5
C14 C17 H17A 109.5
C14 C17 H17B 109.5
H17A C17 H17B 109.5
C14 C17 H17C 109.5
H17A C17 H17C 109.5
H17B C17 H17C 109.5
C20 C18 C19 110.54(16)
C20 C18 C21 108.38(17)
C19 C18 C21 109.32(16)
C20 C18 P2 108.57(12)
C19 C18 P2 114.54(13)
C21 C18 P2 105.21(12)
C18 C19 H19A 109.5
C18 C19 H19B 109.5
H19A C19 H19B 109.5
C18 C19 H19C 109.5
H19A C19 H19C 109.5
H19B C19 H19C 109.5
C18 C20 H20A 109.5
C18 C20 H20B 109.5
H20A C20 H20B 109.5
C18 C20 H20C 109.5
H20A C20 H20C 109.5
H20B C20 H20C 109.5
C18 C21 H21A 109.5
C18 C21 H21B 109.5
H21A C21 H21B 109.5
C18 C21 H21C 109.5
H21A C21 H21C 109.5
H21B C21 H21C 109.5
C23 C22 C24 110.32(17)
C23 C22 C25 108.68(18)
C24 C22 C25 108.09(16)
C23 C22 P2 114.82(13)
C24 C22 P2 109.72(12)
C25 C22 P2 104.89(12)
C22 C23 H23A 109.5
C22 C23 H23B 109.5
H23A C23 H23B 109.5
C22 C23 H23C 109.5
H23A C23 H23C 109.5
H23B C23 H23C 109.5
C22 C24 H24A 109.5
C22 C24 H24B 109.5
H24A C24 H24B 109.5
C22 C24 H24C 109.5
H24A C24 H24C 109.5
H24B C24 H24C 109.5
C22 C25 H25A 109.5
C22 C25 H25B 109.5
H25A C25 H25B 109.5
C22 C25 H25C 109.5
H25A C25 H25C 109.5
H25B C25 H25C 109.5
F2 C26 F1 108.30(16)
F2 C26 F3 106.87(17)
F1 C26 F3 106.51(17)
F2 C26 S1 111.49(14)
F1 C26 S1 112.54(14)
F3 C26 S1 110.84(13)
N5 C27 N4 120.37(14)
N5 C27 C28 119.11(14)
N4 C27 C28 120.52(13)
C29 C28 C27 112.51(14)
C29 C28 C34 109.22(15)
C27 C28 C34 109.02(14)
C29 C28 C32 108.66(14)
C27 C28 C32 109.10(15)
C34 C28 C32 108.25(16)
C30 C29 C28 124.29(15)
C30 C29 H29 117.9
C28 C29 H29 117.9
C29 C30 C31 118.52(15)
C29 C30 H30 120.7
C31 C30 H30 120.7
N4 C31 N6 117.42(14)
N4 C31 C30 123.00(14)
N6 C31 C30 119.58(14)
C33 C32 C28 115.11(16)
C33 C32 H32A 108.5
C28 C32 H32A 108.5
C33 C32 H32B 108.5
C28 C32 H32B 108.5
H32A C32 H32B 107.5
C32 C33 H33A 109.5
C32 C33 H33B 109.5
H33A C33 H33B 109.5
C32 C33 H33C 109.5
H33A C33 H33C 109.5
H33B C33 H33C 109.5
C35 C34 C28 114.14(18)
C35 C34 H34A 108.7
C28 C34 H34A 108.7
C35 C34 H34B 108.7
C28 C34 H34B 108.7
H34A C34 H34B 107.6
C34 C35 H35A 109.5
C34 C35 H35B 109.5
H35A C35 H35B 109.5
C34 C35 H35C 109.5
H35A C35 H35C 109.5
H35B C35 H35C 109.5
C37 C36 C39 108.61(17)
C37 C36 C38 110.34(16)
C39 C36 C38 108.84(17)
C37 C36 P3 110.82(14)
C39 C36 P3 104.81(12)
C38 C36 P3 113.17(13)
C36 C37 H37A 109.5
C36 C37 H37B 109.5
H37A C37 H37B 109.5
C36 C37 H37C 109.5
H37A C37 H37C 109.5
H37B C37 H37C 109.5
C36 C38 H38A 109.5
C36 C38 H38B 109.5
H38A C38 H38B 109.5
C36 C38 H38C 109.5
H38A C38 H38C 109.5
H38B C38 H38C 109.5
C36 C39 H39A 109.5
C36 C39 H39B 109.5
H39A C39 H39B 109.5
C36 C39 H39C 109.5
H39A C39 H39C 109.5
H39B C39 H39C 109.5
C43 C40 C42 110.10(16)
C43 C40 C41 109.16(16)
C42 C40 C41 109.29(17)
C43 C40 P3 113.69(13)
C42 C40 P3 109.72(13)
C41 C40 P3 104.69(12)
C40 C41 H41A 109.5
C40 C41 H41B 109.5
H41A C41 H41B 109.5
C40 C41 H41C 109.5
H41A C41 H41C 109.5
H41B C41 H41C 109.5
C40 C42 H42A 109.5
C40 C42 H42B 109.5
H42A C42 H42B 109.5
C40 C42 H42C 109.5
H42A C42 H42C 109.5
H42B C42 H42C 109.5
C40 C43 H43A 109.5
C40 C43 H43B 109.5
H43A C43 H43B 109.5
C40 C43 H43C 109.5
H43A C43 H43C 109.5
H43B C43 H43C 109.5
C45 C44 C46 109.77(18)
C45 C44 C47 108.6(2)
C46 C44 C47 107.62(18)
C45 C44 P4 115.38(14)
C46 C44 P4 109.39(14)
C47 C44 P4 105.78(13)
C44 C45 H45A 109.5
C44 C45 H45B 109.5
H45A C45 H45B 109.5
C44 C45 H45C 109.5
H45A C45 H45C 109.5
H45B C45 H45C 109.5
C44 C46 H46A 109.5
C44 C46 H46B 109.5
H46A C46 H46B 109.5
C44 C46 H46C 109.5
H46A C46 H46C 109.5
H46B C46 H46C 109.5
C44 C47 H47A 109.5
C44 C47 H47B 109.5
H47A C47 H47B 109.5
C44 C47 H47C 109.5
H47A C47 H47C 109.5
H47B C47 H47C 109.5
C49 C48 C51 109.62(18)
C49 C48 C50 110.34(16)
C51 C48 C50 108.71(18)
C49 C48 P4 114.13(14)
C51 C48 P4 105.06(13)
C50 C48 P4 108.75(13)
C48 C49 H49A 109.5
C48 C49 H49B 109.5
H49A C49 H49B 109.5
C48 C49 H49C 109.5
H49A C49 H49C 109.5
H49B C49 H49C 109.5
C48 C50 H50A 109.5
C48 C50 H50B 109.5
H50A C50 H50B 109.5
C48 C50 H50C 109.5
H50A C50 H50C 109.5
H50B C50 H50C 109.5
C48 C51 H51A 109.5
C48 C51 H51B 109.5
H51A C51 H51B 109.5
C48 C51 H51C 109.5
H51A C51 H51C 109.5
H51B C51 H51C 109.5
F5 C52 F 109.6(2)
F5 C52 F4 107.12(19)
F C52 F4 106.2(2)
F5 C52 S2 112.08(17)
F C52 S2 111.09(15)
F4 C52 S2 110.59(18)
C5 N1 C1 121.28(14)
C5 N1 Ni1 120.11(11)
C1 N1 Ni1 118.61(11)
C1 N2 P1 114.38(12)
C5 N3 P2 117.02(11)
C5 N3 H3N 119.3(17)
P2 N3 H3N 123.7(17)
C31 N4 C27 121.03(13)
C31 N4 Ni2 120.53(11)
C27 N4 Ni2 118.44(10)
C27 N5 P3 114.47(11)
C31 N6 P4 117.29(11)
C31 N6 H6N 116.9(17)
P4 N6 H6N 125.2(17)
N1 Ni1 P2 86.60(4)
N1 Ni1 P1 84.79(4)
P2 Ni1 P1 171.382(19)
N1 Ni1 H1 178.3(12)
P2 Ni1 H1 93.9(12)
P1 Ni1 H1 94.7(12)
N4 Ni2 P3 84.71(4)
N4 Ni2 P4 86.39(4)
P3 Ni2 P4 171.013(19)
N4 Ni2 H2 178.6(14)
P3 Ni2 H2 94.3(13)
P4 Ni2 H2 94.7(13)
N2 P1 C14 103.35(8)
N2 P1 C10 103.43(8)
C14 P1 C10 114.04(8)
N2 P1 Ni1 101.81(5)
C14 P1 Ni1 115.89(6)
C10 P1 Ni1 115.65(6)
N3 P2 C22 102.70(7)
N3 P2 C18 102.94(7)
C22 P2 C18 115.58(8)
N3 P2 Ni1 98.24(5)
C22 P2 Ni1 117.37(6)
C18 P2 Ni1 115.84(6)
N5 P3 C40 102.94(8)
N5 P3 C36 102.60(8)
C40 P3 C36 114.20(8)
N5 P3 Ni2 101.99(5)
C40 P3 Ni2 116.93(6)
C36 P3 Ni2 115.19(6)
N6 P4 C44 102.88(8)
N6 P4 C48 103.06(8)
C44 P4 C48 114.37(9)
N6 P4 Ni2 98.25(5)
C44 P4 Ni2 119.12(6)
C48 P4 Ni2 115.12(6)
O2 S1 O3 116.04(11)
O2 S1 O1 115.60(10)
O3 S1 O1 114.01(9)
O2 S1 C26 103.02(11)
O3 S1 C26 102.71(9)
O1 S1 C26 102.75(9)
O5 S2 O6 115.45(11)
O5 S2 O4 115.47(9)
O6 S2 O4 113.34(10)
O5 S2 C52 105.20(11)
O6 S2 C52 101.89(11)
O4 S2 C52 103.25(10)

loop_
_geom_bond_atom_site_label_1
_geom_bond_atom_site_label_2
_geom_bond_distance
C1 N2 1.287(2)
C1 N1 1.406(2)
C1 C2 1.529(2)
C2 C3 1.497(2)
C2 C6 1.550(2)
C2 C8 1.554(3)
C3 C4 1.335(2)
C3 H3 0.9300
C4 C5 1.458(2)
C4 H4 0.9300
C5 N1 1.335(2)
C5 N3 1.340(2)
C6 C7 1.520(3)
C6 H6A 0.9700
C6 H6B 0.9700
C7 H7A 0.9600
C7 H7B 0.9600
C7 H7C 0.9600
C8 C9 1.524(3)
C8 H8A 0.9700
C8 H8B 0.9700
C9 H9A 0.9600
C9 H9B 0.9600
C9 H9C 0.9600
C10 C12 1.530(3)
C10 C13 1.530(3)
C10 C11 1.535(3)
C10 P1 1.8617(18)
C11 H11A 0.9600
C11 H11B 0.9600
C11 H11C 0.9600
C12 H12A 0.9600
C12 H12B 0.9600
C12 H12C 0.9600
C13 H13A 0.9600
C13 H13B 0.9600
C13 H13C 0.9600
C14 C15 1.524(3)
C14 C16 1.531(3)
C14 C17 1.536(3)
C14 P1 1.8609(17)
C15 H15A 0.9600
C15 H15B 0.9600
C15 H15C 0.9600
C16 H16A 0.9600
C16 H16B 0.9600
C16 H16C 0.9600
C17 H17A 0.9600
C17 H17B 0.9600
C17 H17C 0.9600
C18 C20 1.531(2)
C18 C19 1.534(2)
C18 C21 1.541(3)
C18 P2 1.8629(18)
C19 H19A 0.9600
C19 H19B 0.9600
C19 H19C 0.9600
C20 H20A 0.9600
C20 H20B 0.9600
C20 H20C 0.9600
C21 H21A 0.9600
C21 H21B 0.9600
C21 H21C 0.9600
C22 C23 1.530(3)
C22 C24 1.530(3)
C22 C25 1.540(3)
C22 P2 1.8566(17)
C23 H23A 0.9600
C23 H23B 0.9600
C23 H23C 0.9600
C24 H24A 0.9600
C24 H24B 0.9600
C24 H24C 0.9600
C25 H25A 0.9600
C25 H25B 0.9600
C25 H25C 0.9600
C26 F2 1.325(2)
C26 F1 1.325(2)
C26 F3 1.351(3)
C26 S1 1.824(2)
C27 N5 1.286(2)
C27 N4 1.409(2)
C27 C28 1.527(2)
C28 C29 1.500(2)
C28 C34 1.542(3)
C28 C32 1.554(3)
C29 C30 1.334(2)
C29 H29 0.9300
C30 C31 1.460(2)
C30 H30 0.9300
C31 N4 1.332(2)
C31 N6 1.343(2)
C32 C33 1.519(3)
C32 H32A 0.9700
C32 H32B 0.9700
C33 H33A 0.9600
C33 H33B 0.9600
C33 H33C 0.9600
C34 C35 1.516(4)
C34 H34A 0.9700
C34 H34B 0.9700
C35 H35A 0.9600
C35 H35B 0.9600
C35 H35C 0.9600
C36 C37 1.529(3)
C36 C39 1.537(3)
C36 C38 1.539(3)
C36 P3 1.8623(18)
C37 H37A 0.9600
C37 H37B 0.9600
C37 H37C 0.9600
C38 H38A 0.9600
C38 H38B 0.9600
C38 H38C 0.9600
C39 H39A 0.9600
C39 H39B 0.9600
C39 H39C 0.9600
C40 C43 1.534(3)
C40 C42 1.538(3)
C40 C41 1.542(3)
C40 P3 1.8609(18)
C41 H41A 0.9600
C41 H41B 0.9600
C41 H41C 0.9600
C42 H42A 0.9600
C42 H42B 0.9600
C42 H42C 0.9600
C43 H43A 0.9600
C43 H43B 0.9600
C43 H43C 0.9600
C44 C45 1.521(3)
C44 C46 1.534(3)
C44 C47 1.548(3)
C44 P4 1.8582(18)
C45 H45A 0.9600
C45 H45B 0.9600
C45 H45C 0.9600
C46 H46A 0.9600
C46 H46B 0.9600
C46 H46C 0.9600
C47 H47A 0.9600
C47 H47B 0.9600
C47 H47C 0.9600
C48 C49 1.531(3)
C48 C51 1.532(3)
C48 C50 1.535(3)
C48 P4 1.8636(18)
C49 H49A 0.9600
C49 H49B 0.9600
C49 H49C 0.9600
C50 H50A 0.9600
C50 H50B 0.9600
C50 H50C 0.9600
C51 H51A 0.9600
C51 H51B 0.9600
C51 H51C 0.9600
C52 F5 1.323(3)
C52 F 1.328(3)
C52 F4 1.343(3)
C52 S2 1.815(2)
N1 Ni1 1.9022(14)
N2 P1 1.7303(15)
N3 P2 1.7429(14)
N3 H3N 0.86(3)
N4 Ni2 1.9041(13)
N5 P3 1.7236(14)
N6 P4 1.7404(15)
N6 H6N 0.86(3)
Ni1 P2 2.1431(5)
Ni1 P1 2.1461(5)
Ni1 H1 1.37(3)
Ni2 P3 2.1468(5)
Ni2 P4 2.1473(5)
Ni2 H2 1.35(3)
O1 S1 1.4494(14)
O2 S1 1.4315(16)
O3 S1 1.4452(16)
O4 S2 1.4487(13)
O5 S2 1.4274(15)
O6 S2 1.4426(16)
